data_4120272
loop_
_publ_author_name
'Christopher Uyeda'
'Jonas C. Peters'

_publ_section_title
;
 Selective Nitrite Reduction at Heterobimetallic CoMg Complexes
;
_journal_name_full 'Journal of the American Chemical Society'
_journal_page_first 12023
_journal_page_last 12031
_journal_paper_doi 10.1021/ja4053653
_journal_volume 135
_journal_year 2013
_chemical_formula_sum 'C19 H37 Br Co F6 Mg N8 O4 P'
_chemical_formula_weight 749.69
_chemical_name_systematic
; 
 [(mu-NO2)(Br)Co(Medoen)Mg(Me3TACN)]PF6 
;
_space_group_IT_number 7
_symmetry_cell_setting monoclinic
_symmetry_space_group_name_Hall 'P -2yc'
_symmetry_space_group_name_H-M 'P 1 c 1'
_atom_sites_solution_hydrogens geom
_atom_sites_solution_primary direct
_atom_sites_solution_secondary difmap
_audit_creation_method SHELXL-97
_cell_angle_alpha 90.00
_cell_angle_beta 94.8750(10)
_cell_angle_gamma 90.00
_cell_formula_units_Z 2
_cell_length_a 8.5150(2)
_cell_length_b 13.6712(4)
_cell_length_c 12.9404(4)
_cell_measurement_reflns_used 9061
_cell_measurement_temperature 100(2)
_cell_measurement_theta_max 38.51
_cell_measurement_theta_min 2.40
_cell_volume 1500.95(7)
_computing_cell_refinement 'SAINT V7.68A (Bruker, 2007)'
_computing_data_collection 'Bruker SMART v5.054 (Bruker, 2007)'
_computing_data_reduction 'SAINT V7.68A (Bruker, 2007)'
_computing_molecular_graphics 'Bruker SHELXTL'
_computing_publication_material 'Bruker SHELXTL'
_computing_structure_refinement 'SHELXL-97 (Sheldrick, 2008)'
_computing_structure_solution 'SHELXS-97 (Sheldrick, 2008)'
_diffrn_ambient_temperature 100(2)
_diffrn_detector_area_resol_mean 8.19
_diffrn_measured_fraction_theta_full 1.000
_diffrn_measured_fraction_theta_max 0.969
_diffrn_measurement_device_type 'Bruker SMART 1000'
_diffrn_measurement_method '\w and \f scans'
_diffrn_radiation_monochromator graphite
_diffrn_radiation_source 'fine-focus sealed tube'
_diffrn_radiation_type MoK\a
_diffrn_radiation_wavelength 0.71073
_diffrn_reflns_av_R_equivalents 0.0317
_diffrn_reflns_av_sigmaI/netI 0.0484
_diffrn_reflns_limit_h_max 14
_diffrn_reflns_limit_h_min -15
_diffrn_reflns_limit_k_max 23
_diffrn_reflns_limit_k_min -23
_diffrn_reflns_limit_l_max 22
_diffrn_reflns_limit_l_min -22
_diffrn_reflns_number 70619
_diffrn_reflns_theta_full 25.00
_diffrn_reflns_theta_max 39.00
_diffrn_reflns_theta_min 1.49
_exptl_absorpt_coefficient_mu 2.055
_exptl_absorpt_correction_T_max 0.6722
_exptl_absorpt_correction_T_min 0.5249
_exptl_absorpt_correction_type multi-scan
_exptl_absorpt_process_details 'SADABS v2008/1 (Bruker-AXS, 2001)'
_exptl_crystal_colour brown
_exptl_crystal_density_diffrn 1.659
_exptl_crystal_description block
_exptl_crystal_F_000 764
_exptl_crystal_size_max 0.36
_exptl_crystal_size_mid 0.27
_exptl_crystal_size_min 0.21
_refine_diff_density_max 0.800
_refine_diff_density_min -0.276
_refine_diff_density_rms 0.077
_refine_ls_abs_structure_details 'Flack H D (1983), Acta Cryst. A39, 876-881'
_refine_ls_abs_structure_Flack 0.000(3)
_refine_ls_extinction_method none
_refine_ls_goodness_of_fit_ref 0.607
_refine_ls_hydrogen_treatment mixed
_refine_ls_matrix_type full
_refine_ls_number_parameters 405
_refine_ls_number_reflns 16686
_refine_ls_number_restraints 39
_refine_ls_restrained_S_all 0.607
_refine_ls_R_factor_all 0.0356
_refine_ls_R_factor_gt 0.0275
_refine_ls_shift/su_max 0.002
_refine_ls_shift/su_mean 0.000
_refine_ls_structure_factor_coef Fsqd
_refine_ls_weighting_details 'calc w=1/[\s^2^(Fo^2^)+(0.1000P)^2^+0.0000P] where P=(Fo^2^+2Fc^2^)/3'
_refine_ls_weighting_scheme calc
_refine_ls_wR_factor_gt 0.0762
_refine_ls_wR_factor_ref 0.0842
_reflns_number_gt 14647
_reflns_number_total 16686
_reflns_threshold_expression >2sigma(I)
_cod_data_source_file ja4053653_si_002_5.cif
_cod_data_source_block chu53
_cod_database_code 4120272

loop_
_symmetry_equiv_pos_as_xyz
'x, y, z'
'x, -y, z+1/2'

loop_
_atom_site_label
_atom_site_type_symbol
_atom_site_fract_x
_atom_site_fract_y
_atom_site_fract_z
_atom_site_U_iso_or_equiv
_atom_site_adp_type
_atom_site_occupancy
_atom_site_symmetry_multiplicity
_atom_site_calc_flag
_atom_site_refinement_flags
_atom_site_disorder_assembly
_atom_site_disorder_group
Co1 Co 0.760694(16) 0.080769(12) 0.982920(13) 0.00965(3) Uani 1 1 d U . .
Br1 Br 0.892038(15) 0.058276(12) 1.151483(12) 0.01528(5) Uani 0.8717(12) 1 d PU A 1
N99 N 0.8697(12) 0.0814(9) 1.1192(9) 0.0166(6) Uani 0.1283(12) 1 d PU A 2
O99 O 0.9820(9) 0.1337(7) 1.1433(6) 0.0171(7) Uani 0.1283(12) 1 d PU A 2
O98 O 0.8395(10) 0.0138(7) 1.1841(6) 0.0178(7) Uani 0.1283(12) 1 d PU A 2
P1 P 0.39954(4) 0.65639(3) 0.94572(3) 0.01623(6) Uani 1 1 d . . .
Mg1 Mg 0.89254(5) 0.27878(3) 0.86582(4) 0.01091(7) Uani 1 1 d . A .
N1 N 0.70018(12) 0.21038(8) 1.01896(8) 0.01194(15) Uani 1 1 d . A .
N3 N 0.96354(12) 0.08702(7) 0.93008(8) 0.01040(15) Uani 1 1 d . A .
N2 N 0.57138(13) 0.04817(9) 1.03835(9) 0.01487(18) Uani 1 1 d . A .
N4 N 0.78210(13) -0.05194(8) 0.95453(9) 0.01336(16) Uani 1 1 d . A .
O1 O 0.77435(11) 0.29059(7) 0.99609(8) 0.01411(15) Uani 1 1 d . . .
O2 O 1.04139(10) 0.16828(7) 0.91704(8) 0.01282(14) Uani 1 1 d . . .
C1 C 0.57169(14) 0.21501(10) 1.06889(10) 0.01499(19) Uani 1 1 d . . .
C2 C 0.49959(14) 0.11866(11) 1.08154(10) 0.0162(2) Uani 1 1 d . A .
C3 C 1.02293(14) 0.00146(9) 0.90802(9) 0.01203(17) Uani 1 1 d . . .
C4 C 0.91245(16) -0.07980(9) 0.92052(10) 0.01362(18) Uani 1 1 d . A .
N8 N 0.66651(12) 0.10884(8) 0.84697(8) 0.01178(15) Uani 1 1 d . A .
O3 O 0.72224(11) 0.17898(7) 0.79710(7) 0.01362(15) Uani 1 1 d . . .
O4 O 0.55367(13) 0.06330(8) 0.80657(8) 0.01852(18) Uani 1 1 d . . .
F1 F 0.56798(14) 0.66825(9) 0.90017(12) 0.0366(3) Uani 1 1 d . . .
F2 F 0.35037(13) 0.76204(8) 0.89996(10) 0.0293(2) Uani 1 1 d . . .
F3 F 0.32923(17) 0.60663(10) 0.83966(10) 0.0352(3) Uani 1 1 d . . .
F4 F 0.44907(17) 0.55080(9) 0.99080(14) 0.0421(3) Uani 1 1 d . . .
F5 F 0.23091(13) 0.64614(9) 0.99113(10) 0.0333(3) Uani 1 1 d . . .
F6 F 0.46846(17) 0.70684(10) 1.05154(10) 0.0353(3) Uani 1 1 d . . .
C5 C 0.51466(18) 0.30994(12) 1.10983(13) 0.0221(3) Uani 1 1 d . A .
H5A H 0.6033 0.3449 1.1464 0.033 Uiso 1 1 calc R . .
H5B H 0.4341 0.2970 1.1579 0.033 Uiso 1 1 calc R . .
H5C H 0.4693 0.3500 1.0520 0.033 Uiso 1 1 calc R . .
C6 C 0.35587(18) 0.10592(14) 1.13957(14) 0.0257(3) Uani 1 1 d . . .
H6A H 0.2641 0.1334 1.0988 0.039 Uiso 1 1 calc R A .
H6B H 0.3712 0.1400 1.2063 0.039 Uiso 1 1 calc R . .
H6C H 0.3384 0.0361 1.1516 0.039 Uiso 1 1 calc R . .
C7 C 1.18207(15) -0.00947(10) 0.86957(11) 0.0163(2) Uani 1 1 d . A .
H7A H 1.1737 -0.0028 0.7939 0.024 Uiso 1 1 calc R . .
H7B H 1.2248 -0.0741 0.8889 0.024 Uiso 1 1 calc R . .
H7C H 1.2524 0.0413 0.9006 0.024 Uiso 1 1 calc R . .
C8 C 0.95064(19) -0.18282(10) 0.89193(11) 0.0195(2) Uani 1 1 d . . .
H8A H 0.8641 -0.2261 0.9077 0.029 Uiso 1 1 calc R A .
H8B H 1.0480 -0.2035 0.9318 0.029 Uiso 1 1 calc R . .
H8C H 0.9648 -0.1862 0.8176 0.029 Uiso 1 1 calc R . .
C9 C 0.54622(17) -0.05784(11) 1.04784(11) 0.0179(2) Uani 1 1 d . . .
H9A H 0.4327 -0.0733 1.0348 0.021 Uiso 1 1 calc R A .
H9B H 0.5825 -0.0800 1.1187 0.021 Uiso 1 1 calc R . .
C10 C 0.63990(16) -0.10991(10) 0.96798(11) 0.0181(2) Uani 1 1 d . A .
H10A H 0.6696 -0.1765 0.9926 0.022 Uiso 1 1 calc R . .
H10B H 0.5751 -0.1157 0.9010 0.022 Uiso 1 1 calc R . .
N5 N 1.05456(13) 0.39595(9) 0.91576(10) 0.01625(18) Uani 1 1 d . . .
N6 N 0.75839(13) 0.40423(9) 0.79187(10) 0.01671(19) Uani 1 1 d . . .
N7 N 1.01450(13) 0.29414(8) 0.72099(9) 0.01459(17) Uani 1 1 d . . .
C11 C 0.98375(17) 0.49253(11) 0.88739(15) 0.0234(3) Uani 1 1 d . A .
H11A H 1.0299 0.5178 0.8250 0.028 Uiso 1 1 calc R . .
H11B H 1.0092 0.5394 0.9447 0.028 Uiso 1 1 calc R . .
C12 C 0.80533(17) 0.48518(11) 0.86575(14) 0.0232(3) Uani 1 1 d . A .
H12A H 0.7574 0.4739 0.9318 0.028 Uiso 1 1 calc R . .
H12B H 0.7641 0.5479 0.8364 0.028 Uiso 1 1 calc R . .
C13 C 0.80733(19) 0.42288(12) 0.68665(13) 0.0226(3) Uani 1 1 d . A .
H13A H 0.8798 0.4796 0.6888 0.027 Uiso 1 1 calc R . .
H13B H 0.7135 0.4392 0.6393 0.027 Uiso 1 1 calc R . .
C14 C 0.8895(2) 0.33386(11) 0.64521(12) 0.0218(2) Uani 1 1 d . A .
H14A H 0.8102 0.2822 0.6276 0.026 Uiso 1 1 calc R . .
H14B H 0.9370 0.3522 0.5807 0.026 Uiso 1 1 calc R . .
C15 C 1.14838(16) 0.36356(11) 0.74136(13) 0.0213(3) Uani 1 1 d . A .
H15A H 1.1181 0.4284 0.7120 0.026 Uiso 1 1 calc R . .
H15B H 1.2402 0.3398 0.7065 0.026 Uiso 1 1 calc R . .
C16 C 1.19445(16) 0.37380(11) 0.85762(13) 0.0213(3) Uani 1 1 d . A .
H16A H 1.2439 0.3122 0.8843 0.026 Uiso 1 1 calc R . .
H16B H 1.2729 0.4269 0.8693 0.026 Uiso 1 1 calc R . .
C17 C 1.10023(18) 0.38993(13) 1.02804(13) 0.0233(3) Uani 1 1 d . A .
H17A H 1.1823 0.4385 1.0471 0.035 Uiso 1 1 calc R . .
H17B H 1.1407 0.3243 1.0453 0.035 Uiso 1 1 calc R . .
H17C H 1.0081 0.4030 1.0664 0.035 Uiso 1 1 calc R . .
C18 C 0.58569(15) 0.39132(12) 0.78925(13) 0.0212(2) Uani 1 1 d . A .
H18A H 0.5333 0.4536 0.7712 0.032 Uiso 1 1 calc R . .
H18B H 0.5576 0.3699 0.8576 0.032 Uiso 1 1 calc R . .
H18C H 0.5517 0.3419 0.7372 0.032 Uiso 1 1 calc R . .
C19 C 1.0708(2) 0.19997(11) 0.68268(12) 0.0213(2) Uani 1 1 d . A .
H19A H 0.9825 0.1540 0.6733 0.032 Uiso 1 1 calc R . .
H19B H 1.1519 0.1732 0.7331 0.032 Uiso 1 1 calc R . .
H19C H 1.1156 0.2101 0.6162 0.032 Uiso 1 1 calc R . .

loop_
_atom_site_aniso_label
_atom_site_aniso_U_11
_atom_site_aniso_U_22
_atom_site_aniso_U_33
_atom_site_aniso_U_23
_atom_site_aniso_U_13
_atom_site_aniso_U_12
Co1 0.00889(5) 0.01168(6) 0.00843(6) 0.00039(5) 0.00093(4) -0.00182(5)
Br1 0.01616(6) 0.01941(7) 0.00975(7) -0.00054(5) -0.00196(4) 0.00064(5)
N99 0.0170(12) 0.0220(13) 0.0103(10) 0.0026(11) -0.0022(10) -0.0012(11)
O99 0.0171(13) 0.0228(14) 0.0109(12) -0.0010(12) -0.0023(10) -0.0020(11)
O98 0.0192(14) 0.0231(14) 0.0106(10) 0.0034(11) -0.0016(12) -0.0014(12)
P1 0.01544(12) 0.00997(12) 0.02348(16) -0.00143(11) 0.00290(11) -0.00253(10)
Mg1 0.00975(15) 0.01057(17) 0.01277(18) -0.00134(13) 0.00300(13) -0.00206(12)
N1 0.0100(3) 0.0153(4) 0.0108(4) -0.0007(3) 0.0021(3) -0.0005(3)
N3 0.0106(3) 0.0109(4) 0.0097(4) -0.0010(3) 0.0009(3) -0.0009(3)
N2 0.0123(4) 0.0200(5) 0.0124(4) 0.0041(3) 0.0017(3) -0.0045(3)
N4 0.0140(4) 0.0119(4) 0.0140(4) 0.0016(3) 0.0003(3) -0.0037(3)
O1 0.0140(3) 0.0128(3) 0.0163(4) -0.0022(3) 0.0053(3) -0.0023(3)
O2 0.0103(3) 0.0113(3) 0.0171(4) -0.0011(3) 0.0027(3) -0.0028(3)
C1 0.0116(4) 0.0208(5) 0.0131(5) 0.0009(4) 0.0043(3) 0.0015(4)
C2 0.0116(4) 0.0253(6) 0.0122(5) 0.0041(4) 0.0033(3) -0.0009(4)
C3 0.0132(4) 0.0119(4) 0.0109(4) -0.0008(3) 0.0008(3) 0.0003(3)
C4 0.0186(5) 0.0107(4) 0.0112(4) 0.0002(3) -0.0009(4) -0.0009(3)
N8 0.0108(3) 0.0138(4) 0.0109(4) 0.0003(3) 0.0014(3) -0.0026(3)
O3 0.0154(3) 0.0138(4) 0.0117(3) 0.0023(3) 0.0011(3) -0.0047(3)
O4 0.0168(4) 0.0237(5) 0.0143(4) 0.0016(3) -0.0030(3) -0.0103(3)
F1 0.0227(5) 0.0243(5) 0.0656(9) -0.0090(5) 0.0207(5) -0.0022(4)
F2 0.0250(4) 0.0144(4) 0.0472(6) 0.0052(4) -0.0040(4) -0.0006(3)
F3 0.0492(7) 0.0284(5) 0.0281(5) -0.0108(4) 0.0032(5) -0.0161(5)
F4 0.0395(6) 0.0159(5) 0.0679(10) 0.0124(5) -0.0131(6) -0.0042(4)
F5 0.0246(5) 0.0327(6) 0.0448(7) -0.0090(5) 0.0160(4) -0.0138(4)
F6 0.0449(7) 0.0350(6) 0.0248(5) -0.0028(4) -0.0035(4) -0.0217(5)
C5 0.0196(5) 0.0256(7) 0.0222(6) -0.0030(5) 0.0087(5) 0.0066(5)
C6 0.0174(5) 0.0343(8) 0.0272(7) 0.0057(6) 0.0131(5) -0.0020(5)
C7 0.0147(4) 0.0170(5) 0.0177(5) -0.0013(4) 0.0042(4) 0.0038(4)
C8 0.0292(6) 0.0117(5) 0.0172(5) -0.0016(4) 0.0002(5) 0.0007(4)
C9 0.0170(5) 0.0200(6) 0.0165(5) 0.0061(4) 0.0014(4) -0.0072(4)
C10 0.0201(5) 0.0154(5) 0.0186(5) 0.0021(4) 0.0005(4) -0.0085(4)
N5 0.0129(4) 0.0140(4) 0.0224(5) -0.0068(4) 0.0042(3) -0.0025(3)
N6 0.0113(4) 0.0151(5) 0.0242(5) 0.0019(4) 0.0041(4) 0.0003(3)
N7 0.0157(4) 0.0128(4) 0.0159(4) -0.0011(3) 0.0048(3) -0.0021(3)
C11 0.0188(5) 0.0140(5) 0.0377(8) -0.0068(5) 0.0043(5) -0.0029(4)
C12 0.0184(5) 0.0146(5) 0.0371(8) -0.0050(5) 0.0055(5) 0.0022(4)
C13 0.0222(6) 0.0223(6) 0.0239(7) 0.0069(5) 0.0059(5) 0.0032(5)
C14 0.0260(6) 0.0228(6) 0.0169(5) 0.0037(5) 0.0045(4) -0.0001(5)
C15 0.0169(5) 0.0193(6) 0.0292(7) -0.0011(5) 0.0106(5) -0.0035(4)
C16 0.0135(5) 0.0202(6) 0.0309(7) -0.0064(5) 0.0064(4) -0.0038(4)
C17 0.0197(6) 0.0251(7) 0.0247(7) -0.0089(5) -0.0007(5) -0.0041(5)
C18 0.0115(4) 0.0256(6) 0.0265(6) 0.0040(5) 0.0020(4) 0.0017(4)
C19 0.0310(7) 0.0165(6) 0.0178(6) -0.0017(4) 0.0096(5) 0.0008(5)

loop_
_atom_type_symbol
_atom_type_description
_atom_type_scat_dispersion_real
_atom_type_scat_dispersion_imag
_atom_type_scat_source
C C 0.0033 0.0016 'International Tables Vol C Tables 4.2.6.8 and 6.1.1.4'
H H 0.0000 0.0000 'International Tables Vol C Tables 4.2.6.8 and 6.1.1.4'
N N 0.0061 0.0033 'International Tables Vol C Tables 4.2.6.8 and 6.1.1.4'
O O 0.0106 0.0060 'International Tables Vol C Tables 4.2.6.8 and 6.1.1.4'
F F 0.0171 0.0103 'International Tables Vol C Tables 4.2.6.8 and 6.1.1.4'
Mg Mg 0.0486 0.0363 'International Tables Vol C Tables 4.2.6.8 and 6.1.1.4'
P P 0.1023 0.0942 'International Tables Vol C Tables 4.2.6.8 and 6.1.1.4'
Co Co 0.3494 0.9721 'International Tables Vol C Tables 4.2.6.8 and 6.1.1.4'
Br Br -0.2901 2.4595 'International Tables Vol C Tables 4.2.6.8 and 6.1.1.4'

loop_
_geom_angle_atom_site_label_1
_geom_angle_atom_site_label_2
_geom_angle_atom_site_label_3
_geom_angle
N4 Co1 N2 86.88(5)
N4 Co1 N8 93.13(5)
N2 Co1 N8 95.33(5)
N4 Co1 N3 82.33(5)
N2 Co1 N3 168.58(5)
N8 Co1 N3 89.03(4)
N4 Co1 N1 169.24(5)
N2 Co1 N1 82.45(5)
N8 Co1 N1 86.43(5)
N3 Co1 N1 108.40(4)
N4 Co1 N99 97.9(4)
N2 Co1 N99 90.8(3)
N8 Co1 N99 167.6(4)
N3 Co1 N99 87.0(3)
N1 Co1 N99 83.8(4)
N4 Co1 Br1 90.50(4)
N2 Co1 Br1 88.34(4)
N8 Co1 Br1 174.98(3)
N3 Co1 Br1 88.01(3)
N1 Co1 Br1 90.66(3)
N99 Co1 Br1 7.7(4)
N4 Co1 Mg1 131.07(4)
N2 Co1 Mg1 134.38(4)
N8 Co1 Mg1 63.29(3)
N3 Co1 Mg1 56.87(3)
N1 Co1 Mg1 57.89(3)
N99 Co1 Mg1 104.9(3)
Br1 Co1 Mg1 111.686(10)
O99 N99 O98 116.8(11)
O99 N99 Co1 123.2(9)
O98 N99 Co1 119.1(7)
F6 P1 F4 90.61(8)
F6 P1 F3 179.46(9)
F4 P1 F3 89.83(8)
F6 P1 F2 89.60(7)
F4 P1 F2 179.68(9)
F3 P1 F2 89.96(7)
F6 P1 F5 89.93(7)
F4 P1 F5 90.23(8)
F3 P1 F5 89.76(7)
F2 P1 F5 90.01(7)
F6 P1 F1 89.80(8)
F4 P1 F1 90.51(8)
F3 P1 F1 90.51(8)
F2 P1 F1 89.24(7)
F5 P1 F1 179.21(7)
O1 Mg1 O2 97.25(4)
O1 Mg1 O3 91.69(4)
O2 Mg1 O3 92.48(4)
O1 Mg1 N5 92.36(5)
O2 Mg1 N5 95.03(4)
O3 Mg1 N5 170.95(5)
O1 Mg1 N7 169.91(5)
O2 Mg1 N7 91.26(4)
O3 Mg1 N7 93.36(4)
N5 Mg1 N7 81.45(5)
O1 Mg1 N6 91.32(5)
O2 Mg1 N6 170.85(5)
O3 Mg1 N6 90.44(4)
N5 Mg1 N6 81.38(5)
N7 Mg1 N6 79.92(5)
O1 Mg1 Co1 58.78(3)
O2 Mg1 Co1 58.52(3)
O3 Mg1 Co1 55.08(3)
N5 Mg1 Co1 133.66(4)
N7 Mg1 Co1 131.00(3)
N6 Mg1 Co1 129.61(3)
O1 N1 C1 120.39(11)
O1 N1 Co1 125.04(8)
C1 N1 Co1 114.56(9)
O2 N3 C3 121.15(10)
O2 N3 Co1 124.43(8)
C3 N3 Co1 114.42(8)
C2 N2 C9 128.34(12)
C2 N2 Co1 116.23(9)
C9 N2 Co1 113.73(9)
C4 N4 C10 128.64(12)
C4 N4 Co1 117.24(9)
C10 N4 Co1 113.98(9)
N1 O1 Mg1 113.62(7)
N3 O2 Mg1 111.16(7)
N1 C1 C2 112.57(12)
N1 C1 C5 121.48(12)
C2 C1 C5 125.91(12)
N2 C2 C1 113.75(11)
N2 C2 C6 124.45(14)
C1 C2 C6 121.79(13)
N3 C3 C4 112.69(11)
N3 C3 C7 122.62(11)
C4 C3 C7 124.62(11)
N4 C4 C3 113.07(11)
N4 C4 C8 125.06(12)
C3 C4 C8 121.83(12)
O4 N8 O3 118.72(10)
O4 N8 Co1 122.97(9)
O3 N8 Co1 118.30(8)
N8 O3 Mg1 122.82(8)
N2 C9 C10 108.26(11)
N4 C10 C9 108.09(11)
C17 N5 C11 111.16(12)
C17 N5 C16 109.29(12)
C11 N5 C16 112.36(12)
C17 N5 Mg1 111.05(9)
C11 N5 Mg1 110.32(9)
C16 N5 Mg1 102.35(8)
C18 N6 C13 110.91(12)
C18 N6 C12 108.33(12)
C13 N6 C12 112.35(12)
C18 N6 Mg1 112.96(9)
C13 N6 Mg1 110.69(9)
C12 N6 Mg1 101.27(9)
C19 N7 C14 109.41(12)
C19 N7 C15 110.47(11)
C14 N7 C15 112.23(12)
C19 N7 Mg1 112.87(9)
C14 N7 Mg1 103.31(8)
C15 N7 Mg1 108.39(9)
N5 C11 C12 111.36(12)
N6 C12 C11 111.99(12)
N6 C13 C14 111.09(12)
N7 C14 C13 112.57(13)
N7 C15 C16 111.16(12)
N5 C16 C15 111.44(12)

loop_
_geom_bond_atom_site_label_1
_geom_bond_atom_site_label_2
_geom_bond_distance
Co1 N4 1.8631(11)
Co1 N2 1.8731(11)
Co1 N8 1.9093(11)
Co1 N3 1.9128(10)
Co1 N1 1.9140(11)
Co1 N99 1.921(12)
Co1 Br1 2.3851(2)
Co1 Mg1 3.3427(5)
N99 O99 1.213(13)
N99 O98 1.289(15)
P1 F6 1.5996(12)
P1 F4 1.6000(12)
P1 F3 1.6016(12)
P1 F2 1.6032(11)
P1 F5 1.6032(11)
P1 F1 1.6046(11)
Mg1 O1 2.0417(11)
Mg1 O2 2.0457(11)
Mg1 O3 2.1298(10)
Mg1 N5 2.1761(12)
Mg1 N7 2.2285(12)
Mg1 N6 2.2308(13)
N1 O1 1.3118(14)
N1 C1 1.3186(16)
N3 O2 1.3118(14)
N3 C3 1.3153(16)
N2 C2 1.2934(19)
N2 C9 1.4717(18)
N4 C4 1.2860(18)
N4 C10 1.4698(17)
C1 C2 1.468(2)
C1 C5 1.498(2)
C2 C6 1.4993(19)
C3 C4 1.4736(18)
C3 C7 1.4902(17)
C4 C8 1.4989(19)
N8 O4 1.2243(14)
N8 O3 1.2701(14)
C9 C10 1.533(2)
N5 C17 1.474(2)
N5 C11 1.485(2)
N5 C16 1.4930(18)
N6 C18 1.4786(17)
N6 C13 1.480(2)
N6 C12 1.494(2)
N7 C19 1.4744(19)
N7 C14 1.488(2)
N7 C15 1.4895(18)
C11 C12 1.525(2)
C13 C14 1.524(2)
C15 C16 1.529(2)
